data_4034696
loop_
_publ_author_name
'Yuan, Yumeng'
'Pan, Guoshuai'
'Zhang, Xiaofeng'
'Li, Buhong'
'Xiang, Shengchang'
'Huang, Qiufeng'

_publ_section_title
;
 Synthesis of seven-membered azepino[3,2,1-hi]indoles via
 rhodium-catalyzed regioselectively C-H activation/DBU-catalyzed
 intramolecualr amidation of 7-phenylindoles in one pot.
;
_journal_name_full 'The Journal of organic chemistry'
_journal_paper_doi 10.1021/acs.joc.9b02289
_journal_year 2019
_chemical_formula_moiety 'C21 H21 N O3 Si'
_chemical_formula_sum 'C21 H21 N O3 Si'
_chemical_formula_weight 363.48
_chemical_name_systematic Y2
_space_group_crystal_system triclinic
_space_group_IT_number 2
_space_group_name_Hall '-P 1'
_space_group_name_H-M_alt 'P -1'
_atom_sites_solution_hydrogens geom
_atom_sites_solution_primary direct
_audit_creation_date 2019-07-16
_audit_creation_method
;
Olex2 1.2
(compiled 2018.05.29 svn.r3508 for OlexSys, GUI svn.r5506)
;
_cell_angle_alpha 74.370(8)
_cell_angle_beta 72.940(8)
_cell_angle_gamma 84.241(7)
_cell_formula_units_Z 2
_cell_length_a 8.7270(7)
_cell_length_b 9.2667(8)
_cell_length_c 12.6797(12)
_cell_measurement_reflns_used 4701
_cell_measurement_temperature 150.00(10)
_cell_measurement_theta_max 72.7620
_cell_measurement_theta_min 3.7190
_cell_volume 943.79(15)
_computing_cell_refinement 'CrysAlisPro 1.171.39.46e (Rigaku OD, 2018)'
_computing_data_collection 'CrysAlisPro 1.171.39.46e (Rigaku OD, 2018)'
_computing_data_reduction 'CrysAlisPro 1.171.39.46e (Rigaku OD, 2018)'
_computing_molecular_graphics 'Olex2 (Dolomanov et al., 2009)'
_computing_publication_material 'Olex2 (Dolomanov et al., 2009)'
_computing_structure_refinement 'ShelXL (Sheldrick, 2015)'
_computing_structure_solution 'ShelXS (Sheldrick, 2008)'
_diffrn_ambient_environment N~2~
_diffrn_ambient_temperature 150.00(10)
_diffrn_detector 'CCD plate'
_diffrn_detector_area_resol_mean 10.5148
_diffrn_detector_type Atlas
_diffrn_measured_fraction_theta_full 1.000
_diffrn_measured_fraction_theta_max 0.975
_diffrn_measurement_details
;
List of Runs (angles in degrees, time in seconds):

  # Type    Start    End  Width  t~exp~   \w     \q     \k     \f   Frames
--------------------------------------------------------------------------
  1  \w    -65.00  34.00   1.00    1.00    --  -40.45  38.00  30.00   99
  2  \w   -120.00   1.00   1.00    1.00    --  -40.45 -19.00-150.00  121
  3  \w      1.00  81.00   1.00    1.00    --   40.45 -99.00 150.00   80
  4  \w     23.00  96.00   1.00    1.00    --   40.45-125.00 150.00   73
  5  \w     35.00 111.00   1.00    1.00    --   40.45-148.00 -88.00   76
  6  \w     94.00 176.00   1.00    1.73    --  103.24 125.00 -30.00   82
  7  \w     77.00 176.00   1.00    1.73    --  103.24  45.00  60.00   99
  8  \w     30.00 117.00   1.00    1.73    --  103.24-125.00-120.00   87
  9  \w     27.00 132.00   1.00    1.73    --  103.24 -30.00-120.00  105
 10  \w     27.00 136.00   1.00    1.73    --  103.24 -77.00 -60.00  109
 11  \w     21.00 109.00   1.00    1.73    --  103.24 -94.00 -60.00   88
 12  \w     94.00 176.00   1.00    1.73    --  103.24 125.00   0.00   82
 13  \w     30.00 117.00   1.00    1.73    --  103.24-125.00 150.00   87
 14  \w     31.00 132.00   1.00    1.73    --  103.24 -61.00  60.00  101
 15  \w     75.00 178.00   1.00    1.73    --  103.24  30.00 150.00  103
 16  \w   -117.00  -8.00   1.00    1.00    --  -40.45 -77.00 120.00  109
 17  \w     12.00 113.00   1.00    1.00    --   40.45  57.00 -90.00  101
 18  \w      8.00 117.00   1.00    1.00    --   40.45  77.00  90.00  109
 19  \w      8.00 101.00   1.00    1.00    --   40.45  77.00 -30.00   93
 20  \w     12.00  70.00   1.00    1.00    --   40.45  57.00  30.00   58
;
_diffrn_measurement_device 'four-circle diffractometer'
_diffrn_measurement_device_type 'SuperNova, Dual, Cu at home/near, Atlas'
_diffrn_measurement_method '\w scans'
_diffrn_orient_matrix_type 'CrysAlisPro convention (1999,Acta A55,543-557)'
_diffrn_orient_matrix_UB_11 0.1326882000
_diffrn_orient_matrix_UB_12 -0.0989986000
_diffrn_orient_matrix_UB_13 -0.0579574000
_diffrn_orient_matrix_UB_21 -0.0039907000
_diffrn_orient_matrix_UB_22 -0.1064162000
_diffrn_orient_matrix_UB_23 0.1173441000
_diffrn_orient_matrix_UB_31 -0.1284257000
_diffrn_orient_matrix_UB_32 -0.0932323000
_diffrn_orient_matrix_UB_33 -0.0110207000
_diffrn_radiation_monochromator mirror
_diffrn_radiation_probe x-ray
_diffrn_radiation_type CuK\a
_diffrn_radiation_wavelength 1.54184
_diffrn_reflns_av_R_equivalents 0.0260
_diffrn_reflns_av_unetI/netI 0.0274
_diffrn_reflns_Laue_measured_fraction_full 1.000
_diffrn_reflns_Laue_measured_fraction_max 0.975
_diffrn_reflns_limit_h_max 7
_diffrn_reflns_limit_h_min -10
_diffrn_reflns_limit_k_max 11
_diffrn_reflns_limit_k_min -11
_diffrn_reflns_limit_l_max 13
_diffrn_reflns_limit_l_min -15
_diffrn_reflns_number 10361
_diffrn_reflns_point_group_measured_fraction_full 1.000
_diffrn_reflns_point_group_measured_fraction_max 0.975
_diffrn_reflns_theta_full 67.684
_diffrn_reflns_theta_max 72.916
_diffrn_reflns_theta_min 3.768
_diffrn_source 'micro-focus sealed X-ray tube'
_diffrn_source_type 'SuperNova (Cu) X-ray Source'
_exptl_absorpt_coefficient_mu 1.262
_exptl_absorpt_correction_T_max 1.00000
_exptl_absorpt_correction_T_min 0.84221
_exptl_absorpt_correction_type multi-scan
_exptl_absorpt_process_details
;
CrysAlisPro 1.171.39.46e (Rigaku Oxford Diffraction, 2018)
Empirical absorption correction using spherical harmonics,
 implemented in SCALE3 ABSPACK scaling algorithm.
;
_exptl_crystal_colour 'clear light colourless'
_exptl_crystal_colour_lustre clear
_exptl_crystal_colour_modifier light
_exptl_crystal_colour_primary colourless
_exptl_crystal_density_diffrn 1.279
_exptl_crystal_description block
_exptl_crystal_F_000 384
_exptl_crystal_size_max 0.1
_exptl_crystal_size_mid 0.1
_exptl_crystal_size_min 0.1
_refine_diff_density_max 0.252
_refine_diff_density_min -0.268
_refine_diff_density_rms 0.046
_refine_ls_extinction_method none
_refine_ls_goodness_of_fit_ref 1.066
_refine_ls_hydrogen_treatment constr
_refine_ls_matrix_type full
_refine_ls_number_parameters 239
_refine_ls_number_reflns 3675
_refine_ls_number_restraints 0
_refine_ls_restrained_S_all 1.066
_refine_ls_R_factor_all 0.0454
_refine_ls_R_factor_gt 0.0383
_refine_ls_shift/su_max 0.000
_refine_ls_shift/su_mean 0.000
_refine_ls_structure_factor_coef Fsqd
_refine_ls_weighting_details 'w=1/[\s^2^(Fo^2^)+(0.0351P)^2^+0.5091P] where P=(Fo^2^+2Fc^2^)/3'
_refine_ls_weighting_scheme calc
_refine_ls_wR_factor_gt 0.0905
_refine_ls_wR_factor_ref 0.0962
_reflns_Friedel_coverage 0.000
_reflns_number_gt 3191
_reflns_number_total 3675
_reflns_threshold_expression 'I > 2\s(I)'
_cod_data_source_file jo9b02289_si_008.cif
_cod_data_source_block exp_6651
_cod_database_code 4034696
_shelx_shelxl_version_number 2014/7
_shelx_space_group_comment
;
The symmetry employed for this shelxl refinement is uniquely defined
by the following loop, which should always be used as a source of
symmetry information in preference to the above space-group names.
They are only intended as comments.
;
_shelx_estimated_absorpt_t_max 0.884
_shelx_estimated_absorpt_t_min 0.884
_reflns_odcompleteness_completeness 100.00
_reflns_odcompleteness_iscentric 1
_reflns_odcompleteness_theta 66.97
_olex2_refinement_description
;
1. Fixed Uiso
 At 1.2 times of:
  All C(H) groups
 At 1.5 times of:
  All C(H,H,H) groups
2.a Ternary CH refined with riding coordinates:
 C17(H17)
2.b Aromatic/amide H refined with riding coordinates:
 C9(H9), C12(H12), C14(H14), C15(H15), C19(H19), C20(H20), C21(H21), C22(H22)
2.c Idealised Me refined as rotating group:
 C23(H23A,H23B,H23C), C24(H24A,H24B,H24C), C25(H25A,H25B,H25C), C1(H1A,H1B,H1C)
;
_olex2_submission_original_sample_id 259
_olex2_submission_special_instructions 'No special instructions were received'
_oxdiff_exptl_absorpt_empirical_details
;
Empirical correction (ABSPACK) includes:
- Absorption correction using spherical harmonics
- Frame scaling
;
_oxdiff_exptl_absorpt_empirical_full_max 1.324
_oxdiff_exptl_absorpt_empirical_full_min 0.818

loop_
_space_group_symop_operation_xyz
'x, y, z'
'-x, -y, -z'

loop_
_atom_site_label
_atom_site_type_symbol
_atom_site_fract_x
_atom_site_fract_y
_atom_site_fract_z
_atom_site_U_iso_or_equiv
_atom_site_adp_type
_atom_site_occupancy
_atom_site_site_symmetry_order
_atom_site_calc_flag
_atom_site_refinement_flags_posn
Si0A Si 0.19116(5) 0.95216(5) 0.14531(4) 0.02591(13) Uani 1 1 d .
O2 O 0.51420(15) 1.55047(13) 0.31941(11) 0.0326(3) Uani 1 1 d .
O3 O 0.67094(15) 1.53797(14) 0.03597(10) 0.0355(3) Uani 1 1 d .
O4 O 0.32434(14) 1.37741(15) 0.39088(11) 0.0352(3) Uani 1 1 d .
N5 N 0.78180(16) 1.40160(15) 0.17404(11) 0.0240(3) Uani 1 1 d .
C6 C 0.47471(17) 1.22379(17) 0.22444(12) 0.0198(3) Uani 1 1 d .
C7 C 0.34354(18) 1.02032(18) 0.19776(13) 0.0231(3) Uani 1 1 d .
C8 C 0.68584(18) 1.16805(17) 0.33091(13) 0.0217(3) Uani 1 1 d .
C9 C 0.36325(18) 1.17297(17) 0.18364(13) 0.0214(3) Uani 1 1 d .
H9 H 0.3003 1.2428 0.1460 0.026 Uiso 1 1 calc R
C10 C 0.91148(19) 1.32204(19) 0.31143(15) 0.0263(3) Uani 1 1 d .
C11 C 0.78092(18) 1.29403(18) 0.27590(13) 0.0223(3) Uani 1 1 d .
C12 C 0.9140(2) 1.49372(19) 0.14669(16) 0.0306(4) Uani 1 1 d .
H12 H 0.9426 1.5738 0.0827 0.037 Uiso 1 1 calc R
C13 C 0.6527(2) 1.44995(17) 0.12812(14) 0.0242(3) Uani 1 1 d .
C14 C 0.4431(2) 0.91957(18) 0.25320(15) 0.0275(4) Uani 1 1 d .
H14 H 0.4354 0.8174 0.2620 0.033 Uiso 1 1 calc R
C15 C 0.55237(19) 0.96818(18) 0.29511(14) 0.0257(3) Uani 1 1 d .
H15 H 0.6161 0.8982 0.3320 0.031 Uiso 1 1 calc R
C16 C 0.56895(18) 1.12110(17) 0.28310(13) 0.0213(3) Uani 1 1 d .
C17 C 0.48963(18) 1.39111(17) 0.20338(13) 0.0218(3) Uani 1 1 d .
H17 H 0.4119 1.4386 0.1616 0.026 Uiso 1 1 calc R
C18 C 0.44776(19) 1.44893(18) 0.31059(14) 0.0241(3) Uani 1 1 d .
C19 C 0.9924(2) 1.4485(2) 0.22690(16) 0.0326(4) Uani 1 1 d .
H19 H 1.0836 1.4917 0.2277 0.039 Uiso 1 1 calc R
C20 C 0.8377(2) 1.1133(2) 0.47207(15) 0.0301(4) Uani 1 1 d .
H20 H 0.8506 1.0550 0.5413 0.036 Uiso 1 1 calc R
C21 C 0.9395(2) 1.2301(2) 0.41078(15) 0.0303(4) Uani 1 1 d .
H21 H 1.0251 1.2471 0.4353 0.036 Uiso 1 1 calc R
C22 C 0.71565(19) 1.08106(19) 0.43209(14) 0.0262(3) Uani 1 1 d .
H22 H 0.6518 0.9990 0.4741 0.031 Uiso 1 1 calc R
C23 C 0.0341(2) 0.8494(3) 0.27052(18) 0.0475(5) Uani 1 1 d .
H23A H -0.0412 0.8094 0.2445 0.071 Uiso 1 1 calc GR
H23B H -0.0208 0.9170 0.3157 0.071 Uiso 1 1 calc GR
H23C H 0.0835 0.7690 0.3159 0.071 Uiso 1 1 calc GR
C24 C 0.2894(2) 0.8202(2) 0.05755(17) 0.0394(5) Uani 1 1 d .
H24A H 0.2092 0.7703 0.0434 0.059 Uiso 1 1 calc GR
H24B H 0.3527 0.7474 0.0975 0.059 Uiso 1 1 calc GR
H24C H 0.3574 0.8746 -0.0136 0.059 Uiso 1 1 calc GR
C25 C 0.0991(3) 1.1171(2) 0.0630(2) 0.0553(6) Uani 1 1 d .
H25A H 0.1762 1.1596 -0.0078 0.083 Uiso 1 1 calc GR
H25B H 0.0660 1.1908 0.1064 0.083 Uiso 1 1 calc GR
H25C H 0.0076 1.0862 0.0479 0.083 Uiso 1 1 calc GR
C1 C 0.2744(3) 1.4301(3) 0.49421(18) 0.0508(6) Uani 1 1 d .
H1A H 0.2458 1.5348 0.4757 0.076 Uiso 1 1 calc GR
H1B H 0.3610 1.4156 0.5287 0.076 Uiso 1 1 calc GR
H1C H 0.1836 1.3748 0.5466 0.076 Uiso 1 1 calc GR

loop_
_atom_site_aniso_label
_atom_site_aniso_U_11
_atom_site_aniso_U_22
_atom_site_aniso_U_33
_atom_site_aniso_U_23
_atom_site_aniso_U_13
_atom_site_aniso_U_12
Si0A 0.0268(2) 0.0237(2) 0.0317(3) -0.01273(19) -0.00967(19) -0.00063(17)
O2 0.0388(7) 0.0240(6) 0.0386(7) -0.0139(5) -0.0099(6) -0.0038(5)
O3 0.0403(7) 0.0333(7) 0.0287(7) 0.0050(5) -0.0118(6) -0.0104(5)
O4 0.0304(6) 0.0445(8) 0.0331(7) -0.0214(6) 0.0013(5) -0.0105(5)
N5 0.0228(7) 0.0227(7) 0.0256(7) -0.0049(5) -0.0055(5) -0.0034(5)
C6 0.0205(7) 0.0195(7) 0.0179(7) -0.0052(6) -0.0025(6) -0.0002(6)
C7 0.0239(8) 0.0223(8) 0.0228(8) -0.0078(6) -0.0038(6) -0.0016(6)
C8 0.0194(7) 0.0229(8) 0.0226(8) -0.0082(6) -0.0047(6) 0.0040(6)
C9 0.0213(7) 0.0214(8) 0.0212(8) -0.0063(6) -0.0052(6) 0.0012(6)
C10 0.0214(8) 0.0280(8) 0.0332(9) -0.0145(7) -0.0080(7) 0.0025(6)
C11 0.0208(7) 0.0242(8) 0.0225(8) -0.0092(6) -0.0054(6) 0.0037(6)
C12 0.0255(8) 0.0263(9) 0.0374(10) -0.0071(7) -0.0037(7) -0.0066(7)
C13 0.0292(8) 0.0196(8) 0.0254(8) -0.0061(6) -0.0091(7) -0.0019(6)
C14 0.0297(8) 0.0191(8) 0.0328(9) -0.0056(7) -0.0079(7) -0.0017(6)
C15 0.0269(8) 0.0207(8) 0.0282(8) -0.0026(6) -0.0098(7) 0.0020(6)
C16 0.0205(7) 0.0219(8) 0.0195(7) -0.0050(6) -0.0031(6) 0.0004(6)
C17 0.0229(7) 0.0192(8) 0.0259(8) -0.0064(6) -0.0108(6) 0.0020(6)
C18 0.0230(8) 0.0213(8) 0.0301(9) -0.0087(6) -0.0100(7) 0.0038(6)
C19 0.0244(8) 0.0317(9) 0.0452(11) -0.0146(8) -0.0097(8) -0.0032(7)
C20 0.0288(8) 0.0377(10) 0.0267(9) -0.0111(7) -0.0123(7) 0.0089(7)
C21 0.0260(8) 0.0371(10) 0.0360(9) -0.0177(8) -0.0153(7) 0.0065(7)
C22 0.0236(8) 0.0295(9) 0.0243(8) -0.0056(7) -0.0074(7) 0.0037(6)
C23 0.0357(10) 0.0651(14) 0.0478(12) -0.0319(11) 0.0012(9) -0.0182(10)
C24 0.0365(10) 0.0422(11) 0.0442(11) -0.0255(9) -0.0046(9) -0.0020(8)
C25 0.0723(15) 0.0374(11) 0.0829(17) -0.0254(11) -0.0562(14) 0.0104(11)
C1 0.0484(12) 0.0676(15) 0.0397(12) -0.0335(11) 0.0057(10) -0.0160(11)

loop_
_atom_type_symbol
_atom_type_description
_atom_type_scat_dispersion_real
_atom_type_scat_dispersion_imag
_atom_type_scat_source
C C 0.0181 0.0091 'International Tables Vol C Tables 4.2.6.8 and 6.1.1.4'
H H 0.0000 0.0000 'International Tables Vol C Tables 4.2.6.8 and 6.1.1.4'
N N 0.0311 0.0180 'International Tables Vol C Tables 4.2.6.8 and 6.1.1.4'
O O 0.0492 0.0322 'International Tables Vol C Tables 4.2.6.8 and 6.1.1.4'
Si Si 0.2541 0.3302 'International Tables Vol C Tables 4.2.6.8 and 6.1.1.4'

loop_
_geom_angle_atom_site_label_1
_geom_angle_atom_site_label_2
_geom_angle_atom_site_label_3
_geom_angle
C23 Si0A C7 108.84(8)
C24 Si0A C7 109.41(8)
C24 Si0A C23 108.27(9)
C24 Si0A C25 111.84(10)
C25 Si0A C7 108.57(8)
C25 Si0A C23 109.85(12)
C18 O4 C1 114.79(14)
C11 N5 C12 107.57(13)
C13 N5 C11 127.47(13)
C13 N5 C12 121.16(14)
C9 C6 C16 120.14(14)
C9 C6 C17 118.28(13)
C16 C6 C17 121.59(13)
C9 C7 Si0A 121.95(12)
C9 C7 C14 116.92(14)
C14 C7 Si0A 121.13(12)
C11 C8 C16 123.26(14)
C11 C8 C22 115.50(14)
C22 C8 C16 121.09(14)
C6 C9 C7 122.01(14)
C11 C10 C19 106.64(15)
C21 C10 C11 119.71(15)
C21 C10 C19 133.64(16)
N5 C11 C10 107.67(14)
C8 C11 N5 129.47(14)
C8 C11 C10 122.46(15)
C19 C12 N5 109.71(15)
O3 C13 N5 121.10(15)
O3 C13 C17 122.89(15)
N5 C13 C17 115.95(13)
C15 C14 C7 121.65(15)
C14 C15 C16 121.17(15)
C6 C16 C8 122.59(14)
C6 C16 C15 118.05(14)
C15 C16 C8 119.35(14)
C6 C17 C13 113.80(13)
C6 C17 C18 115.11(13)
C13 C17 C18 108.51(12)
O2 C18 O4 124.26(15)
O2 C18 C17 123.89(15)
O4 C18 C17 111.79(13)
C12 C19 C10 108.41(15)
C21 C20 C22 121.12(16)
C20 C21 C10 118.49(15)
C20 C22 C8 122.24(16)

loop_
_geom_bond_atom_site_label_1
_geom_bond_atom_site_label_2
_geom_bond_distance
Si0A C7 1.8771(16)
Si0A C23 1.864(2)
Si0A C24 1.8524(18)
Si0A C25 1.860(2)
O2 C18 1.1992(19)
O3 C13 1.208(2)
O4 C18 1.331(2)
O4 C1 1.453(2)
N5 C11 1.401(2)
N5 C12 1.408(2)
N5 C13 1.397(2)
C6 C9 1.398(2)
C6 C16 1.398(2)
C6 C17 1.513(2)
C7 C9 1.399(2)
C7 C14 1.401(2)
C8 C11 1.398(2)
C8 C16 1.480(2)
C8 C22 1.400(2)
C10 C11 1.411(2)
C10 C19 1.438(2)
C10 C21 1.390(2)
C12 C19 1.341(3)
C13 C17 1.521(2)
C14 C15 1.381(2)
C15 C16 1.402(2)
C17 C18 1.527(2)
C20 C21 1.379(3)
C20 C22 1.394(2)
